data_7221556
loop_
_publ_author_name
'Singh, Akhilesh Kumar'
'Hossain, Sayed Muktar'
'Lakma, Avinash'
'Pradhan, Rabindra Nath'
'Chakraborty, Ayon'
'Biswas, Ashis'

_publ_section_title
;
 Synthesis and Characterization of a Novel, Ditopic, Reversible and Highly
 Selective &#x201C;Turn-On&#x201D; Fluorescent Chemosensor for Al3+ Ion
;
_journal_name_full 'RSC Adv.'
_journal_paper_doi 10.1039/C5RA12040C
_journal_year 2015
_chemical_formula_moiety 'C31 H32 N4 O2'
_chemical_formula_sum 'C31 H32 N4 O2'
_chemical_formula_weight 492.61
_chemical_melting_point 160
_chemical_name_systematic
;
 ?
;
_space_group_IT_number 14
_symmetry_cell_setting monoclinic
_symmetry_space_group_name_Hall '-P 2ybc'
_symmetry_space_group_name_H-M 'P 1 21/c 1'
_atom_sites_solution_hydrogens geom
_atom_sites_solution_primary direct
_atom_sites_solution_secondary difmap
_audit_creation_method SHELXL-97
_audit_update_record
;
2015-02-13 deposited with the CCDC.
2015-07-14 downloaded from the CCDC.
;
_cell_angle_alpha 90.00
_cell_angle_beta 96.921(3)
_cell_angle_gamma 90.00
_cell_formula_units_Z 4
_cell_length_a 13.0342(16)
_cell_length_b 11.9408(15)
_cell_length_c 16.232(2)
_cell_measurement_temperature 110(2)
_cell_volume 2507.9(5)
_computing_cell_refinement 'Bruker SMART'
_computing_data_collection 'Bruker SMART APEX'
_computing_data_reduction 'Bruker SAINT PLUS'
_computing_molecular_graphics 'Ortep-3 for Windows (Farrugia, 1997)'
_computing_publication_material 'WinGX publication routines (Farrugia, 1999)'
_computing_structure_refinement 'SHELXL-97 (Sheldrick, 1997)'
_computing_structure_solution 'SIR97(Altomare, et. al. 1999)'
_diffrn_ambient_temperature 110(2)
_diffrn_measured_fraction_theta_full 1.000
_diffrn_measured_fraction_theta_max 1.000
_diffrn_measurement_device_type 'CCD area detector'
_diffrn_measurement_method 'phi and omega scans'
_diffrn_radiation_monochromator graphite
_diffrn_radiation_source 'fine-focus sealed tube'
_diffrn_radiation_type MoK\a
_diffrn_radiation_wavelength 0.71073
_diffrn_reflns_av_R_equivalents 0.0608
_diffrn_reflns_av_sigmaI/netI 0.0356
_diffrn_reflns_limit_h_max 16
_diffrn_reflns_limit_h_min -16
_diffrn_reflns_limit_k_max 15
_diffrn_reflns_limit_k_min -15
_diffrn_reflns_limit_l_max 20
_diffrn_reflns_limit_l_min -20
_diffrn_reflns_number 41229
_diffrn_reflns_theta_full 27.00
_diffrn_reflns_theta_max 27.00
_diffrn_reflns_theta_min 2.32
_exptl_absorpt_coefficient_mu 0.083
_exptl_absorpt_correction_T_max 0.9836
_exptl_absorpt_correction_T_min 0.9676
_exptl_absorpt_correction_type empirical
_exptl_absorpt_process_details SADABS
_exptl_crystal_colour Orange
_exptl_crystal_density_diffrn 1.305
_exptl_crystal_density_method 'not measured'
_exptl_crystal_description Block
_exptl_crystal_F_000 1048
_exptl_crystal_preparation Luminescent
_exptl_crystal_size_max 0.4
_exptl_crystal_size_mid 0.4
_exptl_crystal_size_min 0.2
_refine_diff_density_max 0.317
_refine_diff_density_min -0.248
_refine_diff_density_rms 0.055
_refine_ls_extinction_method none
_refine_ls_goodness_of_fit_ref 1.051
_refine_ls_hydrogen_treatment mixed
_refine_ls_matrix_type full
_refine_ls_number_parameters 344
_refine_ls_number_reflns 5475
_refine_ls_number_restraints 0
_refine_ls_restrained_S_all 1.051
_refine_ls_R_factor_all 0.0850
_refine_ls_R_factor_gt 0.0546
_refine_ls_shift/su_max 0.000
_refine_ls_shift/su_mean 0.000
_refine_ls_structure_factor_coef Fsqd
_refine_ls_weighting_details 'calc w=1/[\s^2^(Fo^2^)+(0.0808P)^2^+0.8765P] where P=(Fo^2^+2Fc^2^)/3'
_refine_ls_weighting_scheme calc
_refine_ls_wR_factor_gt 0.1418
_refine_ls_wR_factor_ref 0.1574
_reflns_number_gt 3870
_reflns_number_total 5475
_reflns_threshold_expression >2sigma(I)
_cod_data_source_file c5ra12040c2.cif
_cod_data_source_block mo_l1_lt_0m
_cod_depositor_comments
;
The following automatic conversions were performed:

'_symmetry_cell_setting' value 'Monoclinic' changed to 'monoclinic'
according to
/usr/data/users/saulius/crontab/automatic-downloads/rss-feeds/RSC/lib/dictionaries/cif_core.dic
dictionary named 'cif_core.dic' version 2.4.2 from 2011-04-26.

'_exptl_absorpt_correction_type' value 'Empirical' changed to
'empirical' according to
/usr/data/users/saulius/crontab/automatic-downloads/rss-feeds/RSC/lib/dictionaries/cif_core.dic
dictionary named 'cif_core.dic' version 2.4.2 from 2011-04-26.

Automatic conversion script
Id: cif_fix_values 3271 2015-04-21 07:52:19Z andrius 
;
_cod_original_cell_volume 2507.8(5)
_cod_original_sg_symbol_H-M P21/c
_cod_database_code 7221556

loop_
_symmetry_equiv_pos_as_xyz
'x, y, z'
'-x, y+1/2, -z+1/2'
'-x, -y, -z'
'x, -y-1/2, z-1/2'

loop_
_atom_site_label
_atom_site_type_symbol
_atom_site_fract_x
_atom_site_fract_y
_atom_site_fract_z
_atom_site_U_iso_or_equiv
_atom_site_adp_type
_atom_site_occupancy
_atom_site_symmetry_multiplicity
_atom_site_calc_flag
_atom_site_refinement_flags
O1 O 0.68114(10) 0.25872(10) 0.05731(7) 0.0256(3) Uani 1 1 d .
O2 O 0.32703(10) 0.23746(11) 0.20950(7) 0.0279(3) Uani 1 1 d .
N1 N 1.04626(13) 0.14686(16) 0.00664(11) 0.0428(5) Uani 1 1 d .
N2 N 0.77786(11) 0.16982(13) -0.04990(9) 0.0285(4) Uani 1 1 d .
N3 N 0.02716(14) 0.02180(16) 0.25149(13) 0.0485(5) Uani 1 1 d .
N4 N 0.24821(12) 0.13250(15) 0.32130(9) 0.0324(4) Uani 1 1 d .
C1 C 1.12218(15) 0.19570(19) 0.05907(13) 0.0393(5) Uani 1 1 d .
H1 H 1.1812 0.1525 0.0790 0.047 Uiso 1 1 calc R
C2 C 1.11710(15) 0.30431(19) 0.08431(12) 0.0379(5) Uani 1 1 d .
H2 H 1.1712 0.3365 0.1213 0.045 Uiso 1 1 calc R
C3 C 1.03100(16) 0.36612(18) 0.05456(12) 0.0383(5) Uani 1 1 d .
H3 H 1.0257 0.4421 0.0708 0.046 Uiso 1 1 calc R
C4 C 0.95381(14) 0.31889(17) 0.00214(11) 0.0302(4) Uani 1 1 d .
H4 H 0.8945 0.3613 -0.0184 0.036 Uiso 1 1 calc R
C5 C 0.96291(14) 0.20970(17) -0.02051(12) 0.0313(4) Uani 1 1 d .
C6 C 0.87897(15) 0.1539(2) -0.07842(14) 0.0430(5) Uani 1 1 d .
H6 H 0.8781 0.1858 -0.1348 0.052 Uiso 1 1 calc R
H5 H 0.8938 0.0728 -0.0815 0.052 Uiso 1 1 calc R
C7 C 0.69573(14) 0.12622(15) -0.08868(10) 0.0250(4) Uani 1 1 d .
C8 C 0.69522(15) 0.05662(17) -0.16593(12) 0.0334(5) Uani 1 1 d .
H7 H 0.7650 0.0544 -0.1825 0.050 Uiso 1 1 calc R
H9 H 0.6476 0.0898 -0.2107 0.050 Uiso 1 1 calc R
H8 H 0.6727 -0.0197 -0.1550 0.050 Uiso 1 1 calc R
C9 C 0.59708(13) 0.14531(14) -0.05428(10) 0.0221(4) Uani 1 1 d .
C10 C 0.50484(13) 0.09921(15) -0.09228(10) 0.0243(4) Uani 1 1 d .
H10 H 0.5061 0.0551 -0.1409 0.029 Uiso 1 1 calc R
C11 C 0.41182(13) 0.11590(15) -0.06130(11) 0.0261(4) Uani 1 1 d .
C12 C 0.31283(14) 0.06730(17) -0.10407(12) 0.0333(5) Uani 1 1 d .
H11 H 0.3268 -0.0063 -0.1270 0.050 Uiso 1 1 calc R
H12 H 0.2845 0.1173 -0.1490 0.050 Uiso 1 1 calc R
H13 H 0.2628 0.0593 -0.0640 0.050 Uiso 1 1 calc R
C13 C 0.41193(13) 0.18031(15) 0.01044(10) 0.0241(4) Uani 1 1 d .
H14 H 0.3485 0.1921 0.0324 0.029 Uiso 1 1 calc R
C14 C 0.50105(13) 0.22768(14) 0.05080(10) 0.0220(4) Uani 1 1 d .
C15 C 0.59457(13) 0.21077(14) 0.01812(10) 0.0213(4) Uani 1 1 d .
C16 C 0.49810(13) 0.29646(15) 0.12909(10) 0.0237(4) Uani 1 1 d .
H15 H 0.4323 0.3387 0.1249 0.028 Uiso 1 1 calc R
H16 H 0.5554 0.3514 0.1337 0.028 Uiso 1 1 calc R
C17 C 0.50751(13) 0.22459(14) 0.20681(10) 0.0221(4) Uani 1 1 d .
C18 C 0.60219(13) 0.18262(15) 0.24025(10) 0.0245(4) Uani 1 1 d .
H17 H 0.6615 0.1994 0.2138 0.029 Uiso 1 1 calc R
C19 C 0.61365(14) 0.11637(15) 0.31154(10) 0.0257(4) Uani 1 1 d .
C20 C 0.71722(15) 0.06831(18) 0.34507(12) 0.0361(5) Uani 1 1 d .
H18 H 0.7215 -0.0095 0.3267 0.054 Uiso 1 1 calc R
H20 H 0.7252 0.0709 0.4058 0.054 Uiso 1 1 calc R
H19 H 0.7723 0.1123 0.3245 0.054 Uiso 1 1 calc R
C21 C 0.52678(14) 0.09619(15) 0.35011(10) 0.0250(4) Uani 1 1 d .
H21 H 0.5340 0.0538 0.4000 0.030 Uiso 1 1 calc R
C22 C 0.42910(13) 0.13507(14) 0.31917(10) 0.0229(4) Uani 1 1 d .
C23 C 0.41984(13) 0.19945(14) 0.24499(10) 0.0218(4) Uani 1 1 d .
C24 C 0.34810(15) 0.05180(16) 0.44369(11) 0.0301(4) Uani 1 1 d .
H22 H 0.3369 -0.0289 0.4364 0.045 Uiso 1 1 calc R
H24 H 0.2971 0.0824 0.4773 0.045 Uiso 1 1 calc R
H23 H 0.4178 0.0653 0.4718 0.045 Uiso 1 1 calc R
C25 C 0.33651(14) 0.10804(15) 0.36010(10) 0.0257(4) Uani 1 1 d .
C26 C 0.15360(16) 0.1019(2) 0.35635(12) 0.0439(6) Uani 1 1 d .
H26 H 0.1452 0.1507 0.4044 0.053 Uiso 1 1 calc R
H25 H 0.1585 0.0234 0.3760 0.053 Uiso 1 1 calc R
C27 C 0.06194(14) 0.11470(18) 0.29176(12) 0.0329(5) Uani 1 1 d .
C28 C 0.01793(17) 0.21720(19) 0.27308(14) 0.0421(5) Uani 1 1 d .
H27 H 0.0454 0.2821 0.3015 0.051 Uiso 1 1 calc R
C29 C -0.06495(18) 0.2264(2) 0.21394(15) 0.0465(6) Uani 1 1 d .
H28 H -0.0959 0.2972 0.2011 0.056 Uiso 1 1 calc R
C30 C -0.10291(16) 0.1324(2) 0.17342(14) 0.0447(6) Uani 1 1 d .
H29 H -0.1616 0.1359 0.1326 0.054 Uiso 1 1 calc R
C31 C -0.05428(18) 0.0333(2) 0.19310(15) 0.0513(6) Uani 1 1 d .
H30 H -0.0796 -0.0317 0.1637 0.062 Uiso 1 1 calc R
H31 H 0.735(2) 0.234(2) 0.0285(18) 0.077 Uiso 1 1 d .
H32 H 0.281(2) 0.209(2) 0.2451(17) 0.077 Uiso 1 1 d .

loop_
_atom_site_aniso_label
_atom_site_aniso_U_11
_atom_site_aniso_U_22
_atom_site_aniso_U_33
_atom_site_aniso_U_23
_atom_site_aniso_U_13
_atom_site_aniso_U_12
O1 0.0221(6) 0.0261(7) 0.0286(6) -0.0046(5) 0.0027(5) -0.0021(5)
O2 0.0226(6) 0.0349(8) 0.0260(6) 0.0052(5) 0.0027(5) 0.0016(5)
N1 0.0364(10) 0.0431(11) 0.0502(11) 0.0032(8) 0.0110(8) 0.0028(8)
N2 0.0238(8) 0.0302(9) 0.0323(8) -0.0044(7) 0.0074(6) -0.0024(7)
N3 0.0433(11) 0.0365(11) 0.0629(12) -0.0002(9) -0.0049(9) 0.0005(9)
N4 0.0268(9) 0.0437(10) 0.0268(8) 0.0015(7) 0.0042(7) -0.0066(7)
C1 0.0266(10) 0.0467(14) 0.0443(11) 0.0071(10) 0.0031(9) 0.0048(9)
C2 0.0315(11) 0.0467(13) 0.0344(10) 0.0046(9) -0.0008(8) -0.0077(9)
C3 0.0428(12) 0.0330(12) 0.0393(11) 0.0017(9) 0.0049(9) 0.0002(9)
C4 0.0250(9) 0.0306(11) 0.0345(10) 0.0003(8) 0.0011(8) 0.0042(8)
C5 0.0237(9) 0.0377(12) 0.0339(10) -0.0005(8) 0.0089(8) -0.0009(8)
C6 0.0298(11) 0.0534(14) 0.0479(12) -0.0213(11) 0.0136(9) -0.0086(10)
C7 0.0288(10) 0.0209(9) 0.0257(8) 0.0012(7) 0.0044(7) -0.0003(7)
C8 0.0319(10) 0.0352(11) 0.0335(10) -0.0103(8) 0.0052(8) -0.0011(8)
C9 0.0248(9) 0.0187(9) 0.0228(8) 0.0025(7) 0.0031(7) 0.0000(7)
C10 0.0294(10) 0.0202(9) 0.0225(8) 0.0038(7) -0.0005(7) 0.0002(7)
C11 0.0246(9) 0.0245(10) 0.0275(9) 0.0059(7) -0.0032(7) -0.0014(7)
C12 0.0277(10) 0.0338(11) 0.0364(10) 0.0000(8) -0.0039(8) -0.0036(8)
C13 0.0214(9) 0.0231(9) 0.0279(8) 0.0076(7) 0.0037(7) 0.0009(7)
C14 0.0258(9) 0.0183(9) 0.0221(8) 0.0045(6) 0.0032(7) 0.0022(7)
C15 0.0234(9) 0.0168(9) 0.0231(8) 0.0035(6) 0.0003(7) 0.0002(7)
C16 0.0252(9) 0.0208(9) 0.0257(8) 0.0024(7) 0.0058(7) 0.0020(7)
C17 0.0275(9) 0.0169(9) 0.0218(8) -0.0024(6) 0.0032(7) -0.0008(7)
C18 0.0257(9) 0.0230(9) 0.0250(8) -0.0017(7) 0.0042(7) -0.0002(7)
C19 0.0287(9) 0.0231(9) 0.0245(8) -0.0033(7) -0.0007(7) 0.0015(7)
C20 0.0327(11) 0.0391(12) 0.0352(10) 0.0059(9) -0.0005(8) 0.0059(9)
C21 0.0346(10) 0.0194(9) 0.0201(8) -0.0003(7) -0.0006(7) -0.0023(7)
C22 0.0281(9) 0.0203(9) 0.0204(8) -0.0034(6) 0.0027(7) -0.0041(7)
C23 0.0252(9) 0.0192(9) 0.0209(8) -0.0033(6) 0.0015(7) -0.0009(7)
C24 0.0384(11) 0.0287(10) 0.0240(9) 0.0009(7) 0.0066(8) -0.0042(8)
C25 0.0317(10) 0.0226(10) 0.0229(8) -0.0044(7) 0.0028(7) -0.0061(8)
C26 0.0329(11) 0.0684(16) 0.0313(10) 0.0065(10) 0.0077(9) -0.0102(11)
C27 0.0261(10) 0.0436(13) 0.0308(9) 0.0007(8) 0.0105(8) -0.0071(9)
C28 0.0476(13) 0.0318(12) 0.0487(12) -0.0068(10) 0.0129(11) -0.0034(10)
C29 0.0445(13) 0.0416(14) 0.0553(14) 0.0116(11) 0.0141(11) 0.0111(11)
C30 0.0283(11) 0.0599(16) 0.0456(12) 0.0099(11) 0.0040(9) -0.0009(10)
C31 0.0429(13) 0.0447(14) 0.0625(15) -0.0079(12) -0.0089(11) -0.0060(11)

loop_
_atom_type_symbol
_atom_type_description
_atom_type_scat_dispersion_real
_atom_type_scat_dispersion_imag
_atom_type_scat_source
C C 0.0033 0.0016 'International Tables Vol C Tables 4.2.6.8 and 6.1.1.4'
H H 0.0000 0.0000 'International Tables Vol C Tables 4.2.6.8 and 6.1.1.4'
N N 0.0061 0.0033 'International Tables Vol C Tables 4.2.6.8 and 6.1.1.4'
O O 0.0106 0.0060 'International Tables Vol C Tables 4.2.6.8 and 6.1.1.4'

loop_
_geom_angle_atom_site_label_1
_geom_angle_atom_site_label_2
_geom_angle_atom_site_label_3
_geom_angle
C15 O1 H31 105.2(17)
C23 O2 H32 102.9(17)
C5 N1 C1 117.60(19)
C7 N2 C6 121.47(15)
C27 N3 C31 116.9(2)
C25 N4 C26 120.12(16)
N1 C1 C2 122.62(19)
N1 C1 H1 118.7
C2 C1 H1 118.7
C1 C2 C3 118.03(19)
C1 C2 H2 121.0
C3 C2 H2 121.0
C4 C3 C2 120.4(2)
C4 C3 H3 119.8
C2 C3 H3 119.8
C3 C4 C5 118.91(18)
C3 C4 H4 120.5
C5 C4 H4 120.5
N1 C5 C4 122.43(18)
N1 C5 C6 116.90(19)
C4 C5 C6 120.67(18)
N2 C6 C5 111.04(16)
N2 C6 H6 109.4
C5 C6 H6 109.4
N2 C6 H5 109.4
C5 C6 H5 109.4
H6 C6 H5 108.0
N2 C7 C9 117.60(15)
N2 C7 C8 123.52(16)
C9 C7 C8 118.88(15)
C7 C8 H7 109.5
C7 C8 H9 109.5
H7 C8 H9 109.5
C7 C8 H8 109.5
H7 C8 H8 109.5
H9 C8 H8 109.5
C10 C9 C15 118.67(16)
C10 C9 C7 120.91(15)
C15 C9 C7 120.42(15)
C11 C10 C9 121.93(16)
C11 C10 H10 119.0
C9 C10 H10 119.0
C10 C11 C13 118.06(16)
C10 C11 C12 121.14(16)
C13 C11 C12 120.79(16)
C11 C12 H11 109.5
C11 C12 H12 109.5
H11 C12 H12 109.5
C11 C12 H13 109.5
H11 C12 H13 109.5
H12 C12 H13 109.5
C14 C13 C11 122.46(16)
C14 C13 H14 118.8
C11 C13 H14 118.8
C13 C14 C15 118.74(16)
C13 C14 C16 120.87(15)
C15 C14 C16 120.39(15)
O1 C15 C14 118.36(15)
O1 C15 C9 121.50(15)
C14 C15 C9 120.14(15)
C14 C16 C17 112.46(14)
C14 C16 H15 109.1
C17 C16 H15 109.1
C14 C16 H16 109.1
C17 C16 H16 109.1
H15 C16 H16 107.8
C18 C17 C23 119.19(15)
C18 C17 C16 120.70(15)
C23 C17 C16 120.10(15)
C17 C18 C19 122.22(16)
C17 C18 H17 118.9
C19 C18 H17 118.9
C21 C19 C18 117.64(16)
C21 C19 C20 121.21(16)
C18 C19 C20 121.15(17)
C19 C20 H18 109.5
C19 C20 H20 109.5
H18 C20 H20 109.5
C19 C20 H19 109.5
H18 C20 H19 109.5
H20 C20 H19 109.5
C19 C21 C22 122.92(16)
C19 C21 H21 118.5
C22 C21 H21 118.5
C21 C22 C23 117.84(16)
C21 C22 C25 121.67(15)
C23 C22 C25 120.46(16)
O2 C23 C17 118.42(15)
O2 C23 C22 121.48(15)
C17 C23 C22 120.10(16)
C25 C24 H22 109.5
C25 C24 H24 109.5
H22 C24 H24 109.5
C25 C24 H23 109.5
H22 C24 H23 109.5
H24 C24 H23 109.5
N4 C25 C22 117.60(15)
N4 C25 C24 122.21(17)
C22 C25 C24 120.18(16)
N4 C26 C27 109.88(16)
N4 C26 H26 109.7
C27 C26 H26 109.7
N4 C26 H25 109.7
C27 C26 H25 109.7
H26 C26 H25 108.2
N3 C27 C28 121.61(19)
N3 C27 C26 116.8(2)
C28 C27 C26 121.5(2)
C29 C28 C27 120.2(2)
C29 C28 H27 119.9
C27 C28 H27 119.9
C28 C29 C30 119.0(2)
C28 C29 H28 120.5
C30 C29 H28 120.5
C31 C30 C29 118.1(2)
C31 C30 H29 121.0
C29 C30 H29 121.0
N3 C31 C30 124.1(2)
N3 C31 H30 117.9
C30 C31 H30 117.9

loop_
_geom_bond_atom_site_label_1
_geom_bond_atom_site_label_2
_geom_bond_distance
O1 C15 1.354(2)
O1 H31 0.94(3)
O2 C23 1.354(2)
O2 H32 0.94(3)
N1 C5 1.350(2)
N1 C1 1.357(3)
N2 C7 1.285(2)
N2 C6 1.461(2)
N3 C27 1.339(3)
N3 C31 1.342(3)
N4 C25 1.277(2)
N4 C26 1.465(2)
C1 C2 1.364(3)
C1 H1 0.9500
C2 C3 1.381(3)
C2 H2 0.9500
C3 C4 1.359(3)
C3 H3 0.9500
C4 C5 1.364(3)
C4 H4 0.9500
C5 C6 1.509(3)
C6 H6 0.9900
C6 H5 0.9900
C7 C9 1.480(2)
C7 C8 1.504(2)
C8 H7 0.9800
C8 H9 0.9800
C8 H8 0.9800
C9 C10 1.396(2)
C9 C15 1.415(2)
C10 C11 1.382(3)
C10 H10 0.9500
C11 C13 1.395(2)
C11 C12 1.506(2)
C12 H11 0.9800
C12 H12 0.9800
C12 H13 0.9800
C13 C14 1.384(2)
C13 H14 0.9500
C14 C15 1.401(2)
C14 C16 1.518(2)
C16 C17 1.518(2)
C16 H15 0.9900
C16 H16 0.9900
C17 C18 1.381(2)
C17 C23 1.397(2)
C18 C19 1.395(2)
C18 H17 0.9500
C19 C21 1.379(3)
C19 C20 1.507(2)
C20 H18 0.9800
C20 H20 0.9800
C20 H19 0.9800
C21 C22 1.391(2)
C21 H21 0.9500
C22 C23 1.421(2)
C22 C25 1.482(2)
C24 C25 1.505(2)
C24 H22 0.9800
C24 H24 0.9800
C24 H23 0.9800
C26 C27 1.499(3)
C26 H26 0.9900
C26 H25 0.9900
C27 C28 1.370(3)
C28 C29 1.360(3)
C28 H27 0.9500
C29 C30 1.363(3)
C29 H28 0.9500
C30 C31 1.362(3)
C30 H29 0.9500
C31 H30 0.9500

loop_
_geom_torsion_atom_site_label_1
_geom_torsion_atom_site_label_2
_geom_torsion_atom_site_label_3
_geom_torsion_atom_site_label_4
_geom_torsion
C5 N1 C1 C2 -0.3(3)
N1 C1 C2 C3 -0.3(3)
C1 C2 C3 C4 0.4(3)
C2 C3 C4 C5 0.0(3)
C1 N1 C5 C4 0.7(3)
C1 N1 C5 C6 -179.69(18)
C3 C4 C5 N1 -0.6(3)
C3 C4 C5 C6 179.86(18)
C7 N2 C6 C5 -177.83(17)
N1 C5 C6 N2 129.35(19)
C4 C5 C6 N2 -51.1(3)
C6 N2 C7 C9 178.94(17)
C6 N2 C7 C8 -0.4(3)
N2 C7 C9 C10 -179.04(16)
C8 C7 C9 C10 0.4(2)
N2 C7 C9 C15 0.9(2)
C8 C7 C9 C15 -179.73(16)
C15 C9 C10 C11 0.1(2)
C7 C9 C10 C11 -179.99(16)
C9 C10 C11 C13 -0.5(3)
C9 C10 C11 C12 178.83(16)
C10 C11 C13 C14 0.2(3)
C12 C11 C13 C14 -179.05(16)
C11 C13 C14 C15 0.3(2)
C11 C13 C14 C16 -179.52(15)
C13 C14 C15 O1 179.08(14)
C16 C14 C15 O1 -1.1(2)
C13 C14 C15 C9 -0.7(2)
C16 C14 C15 C9 179.16(15)
C10 C9 C15 O1 -179.28(15)
C7 C9 C15 O1 0.8(2)
C10 C9 C15 C14 0.5(2)
C7 C9 C15 C14 -179.42(15)
C13 C14 C16 C17 86.05(19)
C15 C14 C16 C17 -93.80(19)
C14 C16 C17 C18 77.4(2)
C14 C16 C17 C23 -102.15(18)
C23 C17 C18 C19 -0.5(3)
C16 C17 C18 C19 179.98(16)
C17 C18 C19 C21 -2.0(3)
C17 C18 C19 C20 177.85(17)
C18 C19 C21 C22 2.6(3)
C20 C19 C21 C22 -177.21(17)
C19 C21 C22 C23 -0.8(3)
C19 C21 C22 C25 177.41(16)
C18 C17 C23 O2 -177.35(15)
C16 C17 C23 O2 2.2(2)
C18 C17 C23 C22 2.4(2)
C16 C17 C23 C22 -178.05(15)
C21 C22 C23 O2 177.96(15)
C25 C22 C23 O2 -0.2(2)
C21 C22 C23 C17 -1.8(2)
C25 C22 C23 C17 179.98(15)
C26 N4 C25 C22 176.41(17)
C26 N4 C25 C24 -2.4(3)
C21 C22 C25 N4 -169.75(16)
C23 C22 C25 N4 8.4(3)
C21 C22 C25 C24 9.1(3)
C23 C22 C25 C24 -172.75(16)
C25 N4 C26 C27 -166.85(18)
C31 N3 C27 C28 -1.4(3)
C31 N3 C27 C26 -179.38(19)
N4 C26 C27 N3 97.9(2)
N4 C26 C27 C28 -80.2(3)
N3 C27 C28 C29 1.8(3)
C26 C27 C28 C29 179.73(19)
C27 C28 C29 C30 -0.4(3)
C28 C29 C30 C31 -1.3(3)
C27 N3 C31 C30 -0.5(4)
C29 C30 C31 N3 1.8(4)
